data_7111895
loop_
_publ_author_name
'Sergio S. Rozenel'
'Rosa Padilla'
'Clement Camp'
'John Arnold'

_publ_section_title
;
 Unusual activation of H2 by reduced cobalt complexes supported by a PNP
 pincer ligand
;
_journal_name_full Chem.Commun.
_journal_page_first 2612
_journal_paper_doi 10.1039/c3cc46018e
_journal_volume 50
_journal_year 2014
_chemical_formula_moiety 'C32 H72 Co2 N2 P4'
_chemical_formula_sum 'C32 H72 Co2 N2 P4'
_chemical_formula_weight 726.66
_chemical_name_systematic
;
 ?
;
_space_group_IT_number 2
_symmetry_cell_setting triclinic
_symmetry_space_group_name_Hall '-P 1'
_symmetry_space_group_name_H-M 'P -1'
_atom_sites_solution_hydrogens geom
_atom_sites_solution_primary direct
_atom_sites_solution_secondary difmap
_audit_creation_method SHELXL-97
_cell_angle_alpha 108.791(3)
_cell_angle_beta 95.504(2)
_cell_angle_gamma 102.746(2)
_cell_formula_units_Z 2
_cell_length_a 9.7022(16)
_cell_length_b 12.226(2)
_cell_length_c 17.863(3)
_cell_measurement_reflns_used 4500
_cell_measurement_temperature 105(2)
_cell_measurement_theta_max 25.14
_cell_measurement_theta_min 2.31
_cell_volume 1924.3(6)
_computing_cell_refinement 'Bruker SAINT'
_computing_data_collection 'Bruker APEX2'
_computing_data_reduction 'Bruker SAINT'
_computing_molecular_graphics ortep-32
_computing_publication_material WinGX
_computing_structure_refinement 'SHELXL-97 (Sheldrick, 2008)'
_computing_structure_solution Sir-97
_diffrn_ambient_temperature 105(2)
_diffrn_detector_area_resol_mean 8.366
_diffrn_measured_fraction_theta_full 0.991
_diffrn_measured_fraction_theta_max 0.982
_diffrn_measurement_device_type 'Bruker APEX-I CCD'
_diffrn_measurement_method '\f and \w scans'
_diffrn_radiation_monochromator graphite
_diffrn_radiation_source 'fine-focus sealed tube'
_diffrn_radiation_type MoK\a
_diffrn_radiation_wavelength 0.71073
_diffrn_reflns_av_R_equivalents 0.0608
_diffrn_reflns_av_sigmaI/netI 0.0853
_diffrn_reflns_limit_h_max 11
_diffrn_reflns_limit_h_min -11
_diffrn_reflns_limit_k_max 13
_diffrn_reflns_limit_k_min -14
_diffrn_reflns_limit_l_max 21
_diffrn_reflns_limit_l_min -20
_diffrn_reflns_number 20831
_diffrn_reflns_theta_full 25.00
_diffrn_reflns_theta_max 25.50
_diffrn_reflns_theta_min 2.31
_exptl_absorpt_coefficient_mu 1.051
_exptl_absorpt_correction_T_max 0.929
_exptl_absorpt_correction_T_min 0.603
_exptl_absorpt_correction_type multi-scan
_exptl_absorpt_process_details SADABS
_exptl_crystal_colour brown
_exptl_crystal_density_diffrn 1.254
_exptl_crystal_density_method 'not measured'
_exptl_crystal_description plate
_exptl_crystal_F_000 784
_exptl_crystal_size_max 0.49
_exptl_crystal_size_mid 0.46
_exptl_crystal_size_min 0.07
_refine_diff_density_max 0.598
_refine_diff_density_min -0.373
_refine_diff_density_rms 0.094
_refine_ls_extinction_method none
_refine_ls_goodness_of_fit_ref 1.035
_refine_ls_hydrogen_treatment constr
_refine_ls_matrix_type full
_refine_ls_number_parameters 377
_refine_ls_number_reflns 7053
_refine_ls_number_restraints 0
_refine_ls_restrained_S_all 1.035
_refine_ls_R_factor_all 0.0971
_refine_ls_R_factor_gt 0.0499
_refine_ls_shift/su_max 0.000
_refine_ls_shift/su_mean 0.000
_refine_ls_structure_factor_coef Fsqd
_refine_ls_weighting_details 'calc w=1/[\s^2^(Fo^2^)+(0.0570P)^2^+0.4146P] where P=(Fo^2^+2Fc^2^)/3'
_refine_ls_weighting_scheme calc
_refine_ls_wR_factor_gt 0.1084
_refine_ls_wR_factor_ref 0.1275
_reflns_number_gt 4597
_reflns_number_total 7179
_reflns_threshold_expression >2sigma(I)
_cod_data_source_file c3cc46018e.txt
_cod_data_source_block (PNPCoH)2
_cod_original_cell_volume 1924.4(6)
_cod_original_sg_symbol_H-M P-1
_cod_database_code 7111895

loop_
_symmetry_equiv_pos_as_xyz
'x, y, z'
'-x, -y, -z'

loop_
_atom_site_label
_atom_site_type_symbol
_atom_site_fract_x
_atom_site_fract_y
_atom_site_fract_z
_atom_site_U_iso_or_equiv
_atom_site_adp_type
_atom_site_occupancy
_atom_site_symmetry_multiplicity
_atom_site_calc_flag
_atom_site_refinement_flags
C1 C 0.5297(4) 0.3167(4) 0.3162(3) 0.0290(10) Uani 1 1 d .
H1A H 0.5762 0.3067 0.3632 0.035 Uiso 1 1 calc R
H1B H 0.5790 0.3947 0.3158 0.035 Uiso 1 1 calc R
C2 C 0.5474(4) 0.2213(3) 0.2419(2) 0.0267(10) Uani 1 1 d .
H2A H 0.6421 0.2086 0.2500 0.032 Uiso 1 1 calc R
H2B H 0.5391 0.2477 0.1964 0.032 Uiso 1 1 calc R
C3 C 0.4163(4) 0.0046(4) 0.1120(2) 0.0271(10) Uani 1 1 d .
H3 H 0.4139 0.0657 0.0878 0.033 Uiso 1 1 calc R
C4 C 0.5557(5) -0.0298(4) 0.0965(3) 0.0439(13) Uani 1 1 d .
H4A H 0.5619 -0.0937 0.1157 0.066 Uiso 1 1 calc R
H4B H 0.6360 0.0384 0.1243 0.066 Uiso 1 1 calc R
H4C H 0.5568 -0.0556 0.0399 0.066 Uiso 1 1 calc R
C5 C 0.2873(5) -0.0993(4) 0.0650(3) 0.0414(13) Uani 1 1 d .
H5A H 0.2911 -0.1225 0.0087 0.062 Uiso 1 1 calc R
H5B H 0.2008 -0.0753 0.0742 0.062 Uiso 1 1 calc R
H5C H 0.2882 -0.1659 0.0822 0.062 Uiso 1 1 calc R
C6 C 0.5022(5) -0.0036(4) 0.2701(3) 0.0309(11) Uani 1 1 d .
H6 H 0.5871 -0.0138 0.2458 0.037 Uiso 1 1 calc R
C7 C 0.5526(5) 0.0668(4) 0.3594(3) 0.0399(12) Uani 1 1 d .
H7A H 0.4737 0.0903 0.3827 0.060 Uiso 1 1 calc R
H7B H 0.6283 0.1370 0.3671 0.060 Uiso 1 1 calc R
H7C H 0.5875 0.0176 0.3850 0.060 Uiso 1 1 calc R
C8 C 0.4069(5) -0.1266(4) 0.2560(3) 0.0502(14) Uani 1 1 d .
H8A H 0.4567 -0.1671 0.2828 0.075 Uiso 1 1 calc R
H8B H 0.3827 -0.1720 0.1994 0.075 Uiso 1 1 calc R
H8C H 0.3206 -0.1190 0.2770 0.075 Uiso 1 1 calc R
C9 C 0.3867(4) 0.3918(4) 0.4084(2) 0.0289(10) Uani 1 1 d .
H9A H 0.4749 0.4560 0.4251 0.035 Uiso 1 1 calc R
H9B H 0.3913 0.3441 0.4422 0.035 Uiso 1 1 calc R
C10 C 0.2617(5) 0.4465(4) 0.4226(3) 0.0319(11) Uani 1 1 d .
H10A H 0.2893 0.5163 0.4717 0.038 Uiso 1 1 calc R
H10B H 0.1814 0.3889 0.4289 0.038 Uiso 1 1 calc R
C11 C 0.3366(5) 0.6405(4) 0.3580(3) 0.0384(12) Uani 1 1 d .
H11 H 0.3005 0.6727 0.3188 0.046 Uiso 1 1 calc R
C12 C 0.4849(6) 0.6292(4) 0.3433(3) 0.0542(15) Uani 1 1 d .
H12A H 0.5425 0.7047 0.3447 0.081 Uiso 1 1 calc R
H12B H 0.4769 0.5692 0.2916 0.081 Uiso 1 1 calc R
H12C H 0.5292 0.6065 0.3843 0.081 Uiso 1 1 calc R
C13 C 0.3503(6) 0.7343(4) 0.4409(3) 0.0601(17) Uani 1 1 d .
H13A H 0.3955 0.7106 0.4811 0.090 Uiso 1 1 calc R
H13B H 0.2565 0.7410 0.4509 0.090 Uiso 1 1 calc R
H13C H 0.4074 0.8104 0.4428 0.090 Uiso 1 1 calc R
C14 C 0.0467(5) 0.5426(4) 0.3657(3) 0.0440(13) Uani 1 1 d .
H14 H 0.0777 0.6042 0.4195 0.053 Uiso 1 1 calc R
C15 C -0.0720(6) 0.4473(5) 0.3715(4) 0.075(2) Uani 1 1 d .
H15A H -0.1521 0.4792 0.3847 0.113 Uiso 1 1 calc R
H15B H -0.0398 0.4192 0.4126 0.113 Uiso 1 1 calc R
H15C H -0.1009 0.3820 0.3208 0.113 Uiso 1 1 calc R
C16 C -0.0085(6) 0.6023(6) 0.3104(4) 0.0722(19) Uani 1 1 d .
H16A H -0.0469 0.5435 0.2576 0.108 Uiso 1 1 calc R
H16B H 0.0692 0.6638 0.3073 0.108 Uiso 1 1 calc R
H16C H -0.0824 0.6372 0.3314 0.108 Uiso 1 1 calc R
C17 C -0.0657(4) 0.1398(4) 0.2221(3) 0.0347(11) Uani 1 1 d .
H17A H -0.1206 0.0614 0.1848 0.042 Uiso 1 1 calc R
H17B H -0.1197 0.1967 0.2192 0.042 Uiso 1 1 calc R
C18 C -0.0521(4) 0.1361(4) 0.3059(3) 0.0333(11) Uani 1 1 d .
H18A H -0.1432 0.0936 0.3138 0.040 Uiso 1 1 calc R
H18B H -0.0248 0.2169 0.3452 0.040 Uiso 1 1 calc R
C19 C -0.0088(5) -0.1043(4) 0.2690(3) 0.0348(11) Uani 1 1 d .
H19 H 0.0422 -0.1461 0.2959 0.042 Uiso 1 1 calc R
C20 C 0.0020(6) -0.1550(4) 0.1813(3) 0.0540(15) Uani 1 1 d .
H20A H -0.0319 -0.2408 0.1622 0.081 Uiso 1 1 calc R
H20B H 0.1003 -0.1321 0.1752 0.081 Uiso 1 1 calc R
H20C H -0.0556 -0.1241 0.1506 0.081 Uiso 1 1 calc R
C21 C -0.1645(5) -0.1404(5) 0.2789(3) 0.0532(15) Uani 1 1 d .
H21A H -0.2220 -0.1085 0.2490 0.080 Uiso 1 1 calc R
H21B H -0.1708 -0.1091 0.3347 0.080 Uiso 1 1 calc R
H21C H -0.1989 -0.2262 0.2591 0.080 Uiso 1 1 calc R
C22 C 0.0939(5) 0.0668(4) 0.4263(3) 0.0396(12) Uani 1 1 d .
H22 H 0.0039 0.0133 0.4283 0.048 Uiso 1 1 calc R
C23 C 0.2124(6) 0.0189(6) 0.4505(4) 0.074(2) Uani 1 1 d .
H23A H 0.3032 0.0735 0.4549 0.111 Uiso 1 1 calc R
H23B H 0.2060 -0.0577 0.4108 0.111 Uiso 1 1 calc R
H23C H 0.2043 0.0099 0.5015 0.111 Uiso 1 1 calc R
C24 C 0.1022(8) 0.1894(5) 0.4840(3) 0.079(2) Uani 1 1 d .
H24A H 0.1041 0.1873 0.5374 0.118 Uiso 1 1 calc R
H24B H 0.0197 0.2141 0.4689 0.118 Uiso 1 1 calc R
H24C H 0.1879 0.2452 0.4827 0.118 Uiso 1 1 calc R
C25 C 0.0349(5) 0.1323(4) 0.1069(3) 0.0348(11) Uani 1 1 d .
H25A H -0.0503 0.1559 0.0930 0.042 Uiso 1 1 calc R
H25B H 0.0109 0.0454 0.0856 0.042 Uiso 1 1 calc R
C26 C 0.1515(5) 0.1804(4) 0.0665(3) 0.0354(11) Uani 1 1 d .
H26A H 0.1093 0.1751 0.0136 0.042 Uiso 1 1 calc R
H26B H 0.2197 0.1322 0.0600 0.042 Uiso 1 1 calc R
C27 C 0.4158(5) 0.3473(4) 0.0832(3) 0.0427(13) Uani 1 1 d .
H27 H 0.4436 0.2745 0.0821 0.051 Uiso 1 1 calc R
C28 C 0.5435(5) 0.4511(5) 0.1369(3) 0.0514(14) Uani 1 1 d .
H28A H 0.6294 0.4429 0.1158 0.077 Uiso 1 1 calc R
H28B H 0.5546 0.4492 0.1904 0.077 Uiso 1 1 calc R
H28C H 0.5261 0.5259 0.1381 0.077 Uiso 1 1 calc R
C29 C 0.3974(6) 0.3405(5) -0.0039(3) 0.0533(15) Uani 1 1 d .
H29A H 0.3762 0.4122 -0.0070 0.080 Uiso 1 1 calc R
H29B H 0.3198 0.2722 -0.0357 0.080 Uiso 1 1 calc R
H29C H 0.4844 0.3328 -0.0239 0.080 Uiso 1 1 calc R
C30 C 0.1496(5) 0.4231(4) 0.0806(3) 0.0402(12) Uani 1 1 d .
H30 H 0.1573 0.3987 0.0235 0.048 Uiso 1 1 calc R
C31 C -0.0081(5) 0.3942(5) 0.0856(3) 0.0562(16) Uani 1 1 d .
H31A H -0.0185 0.4125 0.1408 0.084 Uiso 1 1 calc R
H31B H -0.0519 0.3105 0.0562 0.084 Uiso 1 1 calc R
H31C H -0.0540 0.4411 0.0628 0.084 Uiso 1 1 calc R
C32 C 0.2181(6) 0.5574(4) 0.1189(3) 0.0503(14) Uani 1 1 d .
H32A H 0.1615 0.5992 0.0974 0.075 Uiso 1 1 calc R
H32B H 0.3134 0.5758 0.1075 0.075 Uiso 1 1 calc R
H32C H 0.2226 0.5819 0.1760 0.075 Uiso 1 1 calc R
N1 N 0.3793(3) 0.3151(3) 0.32372(19) 0.0222(8) Uani 1 1 d .
N2 N 0.0728(3) 0.1732(3) 0.1959(2) 0.0261(8) Uani 1 1 d .
P1 P 0.40857(11) 0.07926(10) 0.22066(7) 0.0234(3) Uani 1 1 d .
P2 P 0.20742(12) 0.49046(10) 0.33733(7) 0.0295(3) Uani 1 1 d .
P3 P 0.08649(12) 0.05861(10) 0.31859(7) 0.0289(3) Uani 1 1 d .
P4 P 0.24586(13) 0.33787(10) 0.12687(7) 0.0298(3) Uani 1 1 d .
Co1 Co 0.23676(6) 0.15614(5) 0.26293(3) 0.02190(16) Uani 1 1 d .
Co2 Co 0.22821(6) 0.32806(5) 0.24538(3) 0.02270(16) Uani 1 1 d .

loop_
_atom_site_aniso_label
_atom_site_aniso_U_11
_atom_site_aniso_U_22
_atom_site_aniso_U_33
_atom_site_aniso_U_23
_atom_site_aniso_U_13
_atom_site_aniso_U_12
C1 0.022(2) 0.026(2) 0.034(3) 0.005(2) 0.004(2) 0.0054(18)
C2 0.025(2) 0.027(2) 0.027(3) 0.008(2) 0.0073(19) 0.0055(18)
C3 0.028(2) 0.032(3) 0.022(2) 0.009(2) 0.0041(19) 0.0081(19)
C4 0.040(3) 0.061(4) 0.028(3) 0.003(3) 0.014(2) 0.023(2)
C5 0.039(3) 0.040(3) 0.030(3) -0.004(2) 0.001(2) 0.007(2)
C6 0.029(2) 0.037(3) 0.030(3) 0.012(2) 0.008(2) 0.015(2)
C7 0.038(3) 0.053(3) 0.034(3) 0.018(2) 0.007(2) 0.019(2)
C8 0.052(3) 0.041(3) 0.056(4) 0.017(3) -0.003(3) 0.014(3)
C9 0.032(2) 0.033(3) 0.018(2) 0.005(2) 0.001(2) 0.010(2)
C10 0.045(3) 0.032(3) 0.022(3) 0.008(2) 0.013(2) 0.019(2)
C11 0.056(3) 0.024(3) 0.030(3) 0.006(2) 0.003(2) 0.008(2)
C12 0.061(4) 0.032(3) 0.056(4) 0.007(3) 0.013(3) -0.002(3)
C13 0.091(5) 0.030(3) 0.040(3) -0.004(3) -0.004(3) 0.010(3)
C14 0.046(3) 0.045(3) 0.048(3) 0.018(3) 0.012(3) 0.023(2)
C15 0.046(3) 0.069(4) 0.124(6) 0.039(4) 0.028(4) 0.029(3)
C16 0.080(4) 0.095(5) 0.076(5) 0.047(4) 0.021(4) 0.064(4)
C17 0.023(2) 0.035(3) 0.046(3) 0.016(2) 0.002(2) 0.0054(19)
C18 0.026(2) 0.030(3) 0.046(3) 0.013(2) 0.016(2) 0.0096(19)
C19 0.033(3) 0.032(3) 0.044(3) 0.019(2) 0.012(2) 0.008(2)
C20 0.048(3) 0.038(3) 0.063(4) 0.005(3) 0.020(3) 0.002(2)
C21 0.037(3) 0.049(3) 0.073(4) 0.024(3) 0.020(3) 0.001(2)
C22 0.040(3) 0.052(3) 0.038(3) 0.026(3) 0.015(2) 0.015(2)
C23 0.070(4) 0.130(6) 0.057(4) 0.056(4) 0.030(3) 0.056(4)
C24 0.150(7) 0.060(4) 0.033(3) 0.022(3) 0.030(4) 0.029(4)
C25 0.038(3) 0.026(3) 0.032(3) 0.007(2) -0.010(2) 0.003(2)
C26 0.049(3) 0.031(3) 0.020(2) 0.004(2) 0.000(2) 0.009(2)
C27 0.053(3) 0.043(3) 0.035(3) 0.015(2) 0.019(3) 0.012(2)
C28 0.045(3) 0.051(3) 0.054(4) 0.019(3) 0.017(3) 0.001(3)
C29 0.078(4) 0.048(3) 0.033(3) 0.014(3) 0.023(3) 0.009(3)
C30 0.063(3) 0.031(3) 0.026(3) 0.010(2) 0.000(2) 0.014(2)
C31 0.055(4) 0.045(3) 0.064(4) 0.020(3) -0.011(3) 0.013(3)
C32 0.066(4) 0.043(3) 0.047(3) 0.022(3) 0.003(3) 0.016(3)
N1 0.0232(18) 0.026(2) 0.0168(19) 0.0046(15) 0.0047(15) 0.0096(15)
N2 0.0235(19) 0.024(2) 0.031(2) 0.0129(17) 0.0033(16) 0.0036(15)
P1 0.0213(6) 0.0267(6) 0.0214(6) 0.0058(5) 0.0062(5) 0.0077(5)
P2 0.0342(7) 0.0285(7) 0.0275(7) 0.0085(5) 0.0072(5) 0.0134(5)
P3 0.0264(6) 0.0337(7) 0.0338(7) 0.0166(6) 0.0135(5) 0.0119(5)
P4 0.0395(7) 0.0262(7) 0.0215(6) 0.0081(5) 0.0025(5) 0.0063(5)
Co1 0.0210(3) 0.0235(3) 0.0223(3) 0.0073(3) 0.0071(2) 0.0080(2)
Co2 0.0245(3) 0.0222(3) 0.0197(3) 0.0057(3) 0.0027(3) 0.0061(2)

loop_
_atom_type_symbol
_atom_type_description
_atom_type_scat_dispersion_real
_atom_type_scat_dispersion_imag
_atom_type_scat_source
C C 0.0033 0.0016 'International Tables Vol C Tables 4.2.6.8 and 6.1.1.4'
H H 0.0000 0.0000 'International Tables Vol C Tables 4.2.6.8 and 6.1.1.4'
N N 0.0061 0.0033 'International Tables Vol C Tables 4.2.6.8 and 6.1.1.4'
P P 0.1023 0.0942 'International Tables Vol C Tables 4.2.6.8 and 6.1.1.4'
Co Co 0.3494 0.9721 'International Tables Vol C Tables 4.2.6.8 and 6.1.1.4'

loop_
_geom_angle_atom_site_label_1
_geom_angle_atom_site_label_2
_geom_angle_atom_site_label_3
_geom_angle
N1 C1 C2 114.6(3)
N1 C1 H1A 108.6
C2 C1 H1A 108.6
N1 C1 H1B 108.6
C2 C1 H1B 108.6
H1A C1 H1B 107.6
C1 C2 P1 110.2(3)
C1 C2 H2A 109.6
P1 C2 H2A 109.6
C1 C2 H2B 109.6
P1 C2 H2B 109.6
H2A C2 H2B 108.1
C5 C3 C4 110.7(4)
C5 C3 P1 114.9(3)
C4 C3 P1 115.0(3)
C5 C3 H3 105.0
C4 C3 H3 105.0
P1 C3 H3 105.0
C3 C4 H4A 109.5
C3 C4 H4B 109.5
H4A C4 H4B 109.5
C3 C4 H4C 109.5
H4A C4 H4C 109.5
H4B C4 H4C 109.5
C3 C5 H5A 109.5
C3 C5 H5B 109.5
H5A C5 H5B 109.5
C3 C5 H5C 109.5
H5A C5 H5C 109.5
H5B C5 H5C 109.5
C8 C6 C7 110.7(4)
C8 C6 P1 110.9(3)
C7 C6 P1 111.0(3)
C8 C6 H6 108.0
C7 C6 H6 108.0
P1 C6 H6 108.0
C6 C7 H7A 109.5
C6 C7 H7B 109.5
H7A C7 H7B 109.5
C6 C7 H7C 109.5
H7A C7 H7C 109.5
H7B C7 H7C 109.5
C6 C8 H8A 109.5
C6 C8 H8B 109.5
H8A C8 H8B 109.5
C6 C8 H8C 109.5
H8A C8 H8C 109.5
H8B C8 H8C 109.5
N1 C9 C10 114.6(3)
N1 C9 H9A 108.6
C10 C9 H9A 108.6
N1 C9 H9B 108.6
C10 C9 H9B 108.6
H9A C9 H9B 107.6
C9 C10 P2 110.0(3)
C9 C10 H10A 109.7
P2 C10 H10A 109.7
C9 C10 H10B 109.7
P2 C10 H10B 109.7
H10A C10 H10B 108.2
C12 C11 C13 109.0(4)
C12 C11 P2 111.9(3)
C13 C11 P2 115.9(4)
C12 C11 H11 106.5
C13 C11 H11 106.5
P2 C11 H11 106.5
C11 C12 H12A 109.5
C11 C12 H12B 109.5
H12A C12 H12B 109.5
C11 C12 H12C 109.5
H12A C12 H12C 109.5
H12B C12 H12C 109.5
C11 C13 H13A 109.5
C11 C13 H13B 109.5
H13A C13 H13B 109.5
C11 C13 H13C 109.5
H13A C13 H13C 109.5
H13B C13 H13C 109.5
C15 C14 C16 110.3(5)
C15 C14 P2 113.6(4)
C16 C14 P2 112.5(4)
C15 C14 H14 106.7
C16 C14 H14 106.7
P2 C14 H14 106.7
C14 C15 H15A 109.5
C14 C15 H15B 109.5
H15A C15 H15B 109.5
C14 C15 H15C 109.5
H15A C15 H15C 109.5
H15B C15 H15C 109.5
C14 C16 H16A 109.5
C14 C16 H16B 109.5
H16A C16 H16B 109.5
C14 C16 H16C 109.5
H16A C16 H16C 109.5
H16B C16 H16C 109.5
N2 C17 C18 114.7(3)
N2 C17 H17A 108.6
C18 C17 H17A 108.6
N2 C17 H17B 108.6
C18 C17 H17B 108.6
H17A C17 H17B 107.6
C17 C18 P3 108.1(3)
C17 C18 H18A 110.1
P3 C18 H18A 110.1
C17 C18 H18B 110.1
P3 C18 H18B 110.1
H18A C18 H18B 108.4
C20 C19 C21 109.7(4)
C20 C19 P3 113.6(3)
C21 C19 P3 115.8(3)
C20 C19 H19 105.6
C21 C19 H19 105.6
P3 C19 H19 105.6
C19 C20 H20A 109.5
C19 C20 H20B 109.5
H20A C20 H20B 109.5
C19 C20 H20C 109.5
H20A C20 H20C 109.5
H20B C20 H20C 109.5
C19 C21 H21A 109.5
C19 C21 H21B 109.5
H21A C21 H21B 109.5
C19 C21 H21C 109.5
H21A C21 H21C 109.5
H21B C21 H21C 109.5
C23 C22 C24 112.1(5)
C23 C22 P3 110.3(4)
C24 C22 P3 113.5(3)
C23 C22 H22 106.8
C24 C22 H22 106.8
P3 C22 H22 106.8
C22 C23 H23A 109.5
C22 C23 H23B 109.5
H23A C23 H23B 109.5
C22 C23 H23C 109.5
H23A C23 H23C 109.5
H23B C23 H23C 109.5
C22 C24 H24A 109.5
C22 C24 H24B 109.5
H24A C24 H24B 109.5
C22 C24 H24C 109.5
H24A C24 H24C 109.5
H24B C24 H24C 109.5
N2 C25 C26 114.8(3)
N2 C25 H25A 108.6
C26 C25 H25A 108.6
N2 C25 H25B 108.6
C26 C25 H25B 108.6
H25A C25 H25B 107.5
C25 C26 P4 110.6(3)
C25 C26 H26A 109.5
P4 C26 H26A 109.5
C25 C26 H26B 109.5
P4 C26 H26B 109.5
H26A C26 H26B 108.1
C29 C27 C28 112.2(4)
C29 C27 P4 115.0(4)
C28 C27 P4 113.8(3)
C29 C27 H27 104.8
C28 C27 H27 104.8
P4 C27 H27 104.8
C27 C28 H28A 109.5
C27 C28 H28B 109.5
H28A C28 H28B 109.5
C27 C28 H28C 109.5
H28A C28 H28C 109.5
H28B C28 H28C 109.5
C27 C29 H29A 109.5
C27 C29 H29B 109.5
H29A C29 H29B 109.5
C27 C29 H29C 109.5
H29A C29 H29C 109.5
H29B C29 H29C 109.5
C31 C30 C32 110.5(4)
C31 C30 P4 111.4(3)
C32 C30 P4 111.3(3)
C31 C30 H30 107.8
C32 C30 H30 107.8
P4 C30 H30 107.8
C30 C31 H31A 109.5
C30 C31 H31B 109.5
H31A C31 H31B 109.5
C30 C31 H31C 109.5
H31A C31 H31C 109.5
H31B C31 H31C 109.5
C30 C32 H32A 109.5
C30 C32 H32B 109.5
H32A C32 H32B 109.5
C30 C32 H32C 109.5
H32A C32 H32C 109.5
H32B C32 H32C 109.5
C1 N1 C9 104.9(3)
C1 N1 Co2 127.7(3)
C9 N1 Co2 113.9(2)
C1 N1 Co1 114.4(2)
C9 N1 Co1 126.2(3)
Co2 N1 Co1 68.03(10)
C17 N2 C25 104.5(3)
C17 N2 Co1 112.7(3)
C25 N2 Co1 128.9(3)
C17 N2 Co2 127.5(3)
C25 N2 Co2 114.0(3)
Co1 N2 Co2 68.14(11)
C2 P1 C6 102.9(2)
C2 P1 C3 98.83(19)
C6 P1 C3 102.08(19)
C2 P1 Co1 97.74(13)
C6 P1 Co1 124.88(14)
C3 P1 Co1 124.50(14)
C10 P2 C14 101.3(2)
C10 P2 C11 104.5(2)
C14 P2 C11 98.6(2)
C10 P2 Co2 94.70(14)
C14 P2 Co2 131.59(17)
C11 P2 Co2 121.10(15)
C18 P3 C19 104.3(2)
C18 P3 C22 102.5(2)
C19 P3 C22 97.8(2)
C18 P3 Co1 93.73(15)
C19 P3 Co1 122.74(15)
C22 P3 Co1 130.88(16)
C26 P4 C30 102.8(2)
C26 P4 C27 98.4(2)
C30 P4 C27 102.7(2)
C26 P4 Co2 97.90(15)
C30 P4 Co2 123.92(17)
C27 P4 Co2 124.95(16)
N2 Co1 N1 111.68(13)
N2 Co1 P1 126.85(11)
N1 Co1 P1 90.54(9)
N2 Co1 P3 90.20(10)
N1 Co1 P3 123.79(10)
P1 Co1 P3 117.22(5)
N2 Co1 Co2 56.42(10)
N1 Co1 Co2 55.71(10)
P1 Co1 Co2 117.01(4)
P3 Co1 Co2 125.77(4)
N1 Co2 N2 111.23(14)
N1 Co2 P4 127.54(10)
N2 Co2 P4 90.65(11)
N1 Co2 P2 89.69(10)
N2 Co2 P2 125.16(10)
P4 Co2 P2 116.31(5)
N1 Co2 Co1 56.25(9)
N2 Co2 Co1 55.44(10)
P4 Co2 Co1 117.54(4)
P2 Co2 Co1 126.14(4)

loop_
_geom_bond_atom_site_label_1
_geom_bond_atom_site_label_2
_geom_bond_distance
C1 N1 1.475(5)
C1 C2 1.511(5)
C1 H1A 0.9700
C1 H1B 0.9700
C2 P1 1.849(4)
C2 H2A 0.9700
C2 H2B 0.9700
C3 C5 1.515(6)
C3 C4 1.525(6)
C3 P1 1.877(4)
C3 H3 0.9800
C4 H4A 0.9600
C4 H4B 0.9600
C4 H4C 0.9600
C5 H5A 0.9600
C5 H5B 0.9600
C5 H5C 0.9600
C6 C8 1.510(6)
C6 C7 1.519(6)
C6 P1 1.860(4)
C6 H6 0.9800
C7 H7A 0.9600
C7 H7B 0.9600
C7 H7C 0.9600
C8 H8A 0.9600
C8 H8B 0.9600
C8 H8C 0.9600
C9 N1 1.487(5)
C9 C10 1.513(6)
C9 H9A 0.9700
C9 H9B 0.9700
C10 P2 1.840(4)
C10 H10A 0.9700
C10 H10B 0.9700
C11 C12 1.514(7)
C11 C13 1.526(6)
C11 P2 1.879(4)
C11 H11 0.9800
C12 H12A 0.9600
C12 H12B 0.9600
C12 H12C 0.9600
C13 H13A 0.9600
C13 H13B 0.9600
C13 H13C 0.9600
C14 C15 1.484(7)
C14 C16 1.527(6)
C14 P2 1.864(5)
C14 H14 0.9800
C15 H15A 0.9600
C15 H15B 0.9600
C15 H15C 0.9600
C16 H16A 0.9600
C16 H16B 0.9600
C16 H16C 0.9600
C17 N2 1.482(5)
C17 C18 1.506(6)
C17 H17A 0.9700
C17 H17B 0.9700
C18 P3 1.843(4)
C18 H18A 0.9700
C18 H18B 0.9700
C19 C20 1.512(6)
C19 C21 1.522(6)
C19 P3 1.871(4)
C19 H19 0.9800
C20 H20A 0.9600
C20 H20B 0.9600
C20 H20C 0.9600
C21 H21A 0.9600
C21 H21B 0.9600
C21 H21C 0.9600
C22 C23 1.489(7)
C22 C24 1.501(7)
C22 P3 1.887(5)
C22 H22 0.9800
C23 H23A 0.9600
C23 H23B 0.9600
C23 H23C 0.9600
C24 H24A 0.9600
C24 H24B 0.9600
C24 H24C 0.9600
C25 N2 1.485(5)
C25 C26 1.511(6)
C25 H25A 0.9700
C25 H25B 0.9700
C26 P4 1.844(4)
C26 H26A 0.9700
C26 H26B 0.9700
C27 C29 1.521(6)
C27 C28 1.536(6)
C27 P4 1.887(5)
C27 H27 0.9800
C28 H28A 0.9600
C28 H28B 0.9600
C28 H28C 0.9600
C29 H29A 0.9600
C29 H29B 0.9600
C29 H29C 0.9600
C30 C31 1.510(7)
C30 C32 1.521(6)
C30 P4 1.865(5)
C30 H30 0.9800
C31 H31A 0.9600
C31 H31B 0.9600
C31 H31C 0.9600
C32 H32A 0.9600
C32 H32B 0.9600
C32 H32C 0.9600
N1 Co2 1.996(3)
N1 Co1 2.009(3)
N2 Co1 1.988(3)
N2 Co2 2.011(3)
P1 Co1 2.1698(12)
P2 Co2 2.1955(13)
P3 Co1 2.1934(13)
P4 Co2 2.1793(13)
Co1 Co2 2.2404(9)
